data_4034542
loop_
_publ_author_name
'Zelina, Elena Y.'
'Nevolina, Tatyana A.'
'Skvortsov, Dmitry A.'
'Trushkov, Igor V.'
'Uchuskin, Maxim G.'

_publ_section_title
;
 A Route to (Het)arene-Annulated Pyrrolo[1,2-<i>d</i>][1,4]diazepines via
 the Expanded Intramolecular Paal-Knorr Reaction: Nitro Group and Furan
 Ring as Equivalents of Amino Group and 1,4-Diketone.
;
_journal_issue 21
_journal_name_full 'The Journal of organic chemistry'
_journal_page_first 13707
_journal_page_last 13720
_journal_paper_doi 10.1021/acs.joc.9b01925
_journal_volume 84
_journal_year 2019
_chemical_compound_source 'oganic synthesis'
_chemical_formula_moiety C27H24N2O1*H2O
_chemical_formula_sum 'C27 H26 N2 O2'
_chemical_formula_weight 410.50
_chemical_melting_point 418
_chemical_name_systematic (10-ethyl-7-phenyl-6,7-dihydro-5H-benzo[b]pyrrolo[1,2-d][1,4]diazepin-5-yl)(phenyl)methanone
_space_group_crystal_system monoclinic
_space_group_IT_number 14
_space_group_name_Hall '-P 2yn'
_space_group_name_H-M_alt 'P 1 21/n 1'
_atom_sites_solution_hydrogens mixed
_audit_creation_method SHELXL-2016/6
_audit_update_record
;
2019-06-07 deposited with the CCDC.	2019-06-07 downloaded from the CCDC.
;
_cell_angle_alpha 90
_cell_angle_beta 96.095(12)
_cell_angle_gamma 90
_cell_formula_units_Z 4
_cell_length_a 10.4256(14)
_cell_length_b 12.6372(14)
_cell_length_c 16.616(2)
_cell_measurement_reflns_used 6619
_cell_measurement_temperature 293(2)
_cell_measurement_theta_max 29.1940
_cell_measurement_theta_min 3.7770
_cell_volume 2176.8(5)
_computing_cell_refinement
;
CrysAlisPro, Agilent Technologies,
Version 1.171.37.33 (release 27-03-2014 CrysAlis171 .NET)
(compiled Mar 27 2014,17:12:48)
;
_computing_data_collection
;
CrysAlisPro, Agilent Technologies,
Version 1.171.37.33 (release 27-03-2014 CrysAlis171 .NET)
(compiled Mar 27 2014,17:12:48)
;
_computing_data_reduction
;
CrysAlisPro, Agilent Technologies,
Version 1.171.37.33 (release 27-03-2014 CrysAlis171 .NET)
(compiled Mar 27 2014,17:12:48)
;
_computing_structure_refinement 'SHELXL-2016/6 (Sheldrick, 2016)'
_diffrn_ambient_temperature 293(2)
_diffrn_detector 'CCD plate'
_diffrn_detector_area_resol_mean 10.4752
_diffrn_detector_type Ruby
_diffrn_measured_fraction_theta_full 0.998
_diffrn_measured_fraction_theta_max 0.894
_diffrn_measurement_device 'four-circle diffractometer'
_diffrn_measurement_device_type 'New Xcalibur, Ruby'
_diffrn_radiation_monochromator graphite
_diffrn_radiation_probe x-ray
_diffrn_radiation_type 'Mo K\a'
_diffrn_radiation_wavelength 0.71073
_diffrn_reflns_av_R_equivalents 0.0338
_diffrn_reflns_av_unetI/netI 0.0260
_diffrn_reflns_Laue_measured_fraction_full 0.998
_diffrn_reflns_Laue_measured_fraction_max 0.894
_diffrn_reflns_limit_h_max 14
_diffrn_reflns_limit_h_min -13
_diffrn_reflns_limit_k_max 17
_diffrn_reflns_limit_k_min -16
_diffrn_reflns_limit_l_max 21
_diffrn_reflns_limit_l_min -20
_diffrn_reflns_number 20611
_diffrn_reflns_point_group_measured_fraction_full 0.998
_diffrn_reflns_point_group_measured_fraction_max 0.894
_diffrn_reflns_theta_full 26.000
_diffrn_reflns_theta_max 29.439
_diffrn_reflns_theta_min 3.224
_diffrn_source 'Enhance (Mo) X-ray Source'
_exptl_absorpt_coefficient_mu 0.079
_exptl_absorpt_correction_T_max 1.00000
_exptl_absorpt_correction_T_min 0.62043
_exptl_absorpt_correction_type multi-scan
_exptl_absorpt_process_details
;
CrysAlisPro, Agilent Technologies,
Version 1.171.37.33 (release 27-03-2014 CrysAlis171 .NET)
(compiled Mar 27 2014,17:12:48)
Empirical absorption correction using spherical harmonics,
 implemented in SCALE3 ABSPACK scaling algorithm.
;
_exptl_crystal_colour 'pale yellow'
_exptl_crystal_density_diffrn 1.253
_exptl_crystal_description prism
_exptl_crystal_F_000 872
_exptl_crystal_recrystallization_method 'Re-crystallisation from solvent: PE:EA'
_exptl_crystal_size_max 0.4
_exptl_crystal_size_mid 0.3
_exptl_crystal_size_min 0.2
_refine_diff_density_max 0.332
_refine_diff_density_min -0.578
_refine_diff_density_rms 0.056
_refine_ls_extinction_expression Fc^*^=kFc[1+0.001xFc^2^\l^3^/sin(2\q)]^-1/4^
_refine_ls_extinction_method 'SHELXL-2016/6 (Sheldrick 2016)'
_refine_ls_goodness_of_fit_ref 1.034
_refine_ls_hydrogen_treatment constr
_refine_ls_matrix_type full
_refine_ls_number_parameters 285
_refine_ls_number_reflns 5390
_refine_ls_number_restraints 0
_refine_ls_restrained_S_all 1.034
_refine_ls_R_factor_all 0.0822
_refine_ls_R_factor_gt 0.0649
_refine_ls_shift/su_max 0.000
_refine_ls_shift/su_mean 0.000
_refine_ls_structure_factor_coef Fsqd
_refine_ls_weighting_details 'w=1/[\s^2^(Fo^2^)+(0.1070P)^2^+0.6963P] where P=(Fo^2^+2Fc^2^)/3'
_refine_ls_weighting_scheme calc
_refine_ls_wR_factor_gt 0.1833
_refine_ls_wR_factor_ref 0.1970
_reflns_Friedel_coverage 0.000
_reflns_number_gt 4160
_reflns_number_total 5390
_reflns_threshold_expression 'I > 2\s(I)'
_cod_data_source_file jo9b01925_si_002.cif
_cod_data_source_block shelx
_cod_original_sg_symbol_H-M 'P 21/n'
_cod_database_code 4034542
_shelx_shelxl_version_number 2016/6
_shelx_space_group_comment
;
The symmetry employed for this shelxl refinement is uniquely defined
by the following loop, which should always be used as a source of
symmetry information in preference to the above space-group names.
They are only intended as comments.
;

loop_
_space_group_symop_operation_xyz
'x, y, z'
'-x+1/2, y+1/2, -z+1/2'
'-x, -y, -z'
'x-1/2, -y-1/2, z-1/2'

loop_
_atom_site_label
_atom_site_type_symbol
_atom_site_fract_x
_atom_site_fract_y
_atom_site_fract_z
_atom_site_U_iso_or_equiv
_atom_site_adp_type
_atom_site_occupancy
_atom_site_site_symmetry_order
_atom_site_calc_flag
_atom_site_refinement_flags_posn
_atom_site_refinement_flags_adp
N7 N 0.44217(15) 0.72590(11) 0.15340(9) 0.0395(3) Uani 1 1 d . .
C10 C 0.47665(17) 0.91557(13) 0.19016(11) 0.0391(4) Uani 1 1 d . .
H10 H 0.388417 0.926059 0.164664 0.047 Uiso 1 1 calc R U
N3 N 0.41160(15) 0.81024(11) 0.30540(9) 0.0408(4) Uani 1 1 d . .
C15 C 0.55554(16) 1.00916(12) 0.16644(10) 0.0354(4) Uani 1 1 d . .
C8 C 0.52342(17) 0.81313(13) 0.15884(10) 0.0376(4) Uani 1 1 d . .
C9 C 0.31735(17) 0.72766(13) 0.17928(11) 0.0395(4) Uani 1 1 d . .
C21 C 0.44402(18) 0.77505(14) 0.38239(11) 0.0419(4) Uani 1 1 d . .
O22 O 0.51132(18) 0.82863(12) 0.43258(9) 0.0646(5) Uani 1 1 d . .
C26 C 0.41560(18) 0.58183(14) 0.35263(11) 0.0423(4) Uani 1 1 d . .
H26 H 0.444551 0.592582 0.302223 0.051 Uiso 1 1 calc R U
C1 C 0.30216(17) 0.76875(13) 0.25566(11) 0.0399(4) Uani 1 1 d . .
C25 C 0.40222(16) 0.66725(13) 0.40365(10) 0.0371(4) Uani 1 1 d . .
C20 C 0.51386(18) 1.06544(14) 0.09711(11) 0.0426(4) Uani 1 1 d . .
H20 H 0.437422 1.045864 0.066781 0.051 Uiso 1 1 calc R U
C5 C 0.5050(2) 0.64001(14) 0.12329(11) 0.0441(4) Uani 1 1 d . .
C11 C 0.18100(19) 0.76976(15) 0.28280(13) 0.0496(5) Uani 1 1 d . .
H11 H 0.170309 0.798225 0.333266 0.060 Uiso 1 1 calc R U
C27 C 0.3861(2) 0.48137(15) 0.37659(12) 0.0481(5) Uani 1 1 d . .
H27 H 0.396094 0.424288 0.342482 0.058 Uiso 1 1 calc R U
C30 C 0.35834(19) 0.64972(15) 0.47817(11) 0.0448(4) Uani 1 1 d . .
H30 H 0.349571 0.706323 0.512934 0.054 Uiso 1 1 calc R U
C16 C 0.66958(18) 1.04087(16) 0.21028(12) 0.0482(5) Uani 1 1 d . .
H16 H 0.700097 1.004193 0.256939 0.058 Uiso 1 1 calc R U
C6 C 0.6358(2) 0.78276(15) 0.13132(12) 0.0478(5) Uani 1 1 d . .
H6 H 0.707773 0.825269 0.127758 0.057 Uiso 1 1 calc R U
C29 C 0.3275(2) 0.54883(16) 0.50130(12) 0.0490(5) Uani 1 1 d . .
H29 H 0.296926 0.537860 0.551216 0.059 Uiso 1 1 calc R U
C18 C 0.6960(2) 1.18056(15) 0.11659(12) 0.0494(5) Uani 1 1 d . .
H18 H 0.742919 1.237670 0.100009 0.059 Uiso 1 1 calc R U
C19 C 0.5835(2) 1.15019(15) 0.07200(12) 0.0498(5) Uani 1 1 d . .
H19 H 0.554238 1.186585 0.024967 0.060 Uiso 1 1 calc R U
C2 C 0.4694(2) 0.91008(15) 0.28178(12) 0.0521(5) Uani 1 1 d . .
H2A H 0.555591 0.916594 0.309711 0.062 Uiso 1 1 calc R U
H2B H 0.418387 0.968915 0.298180 0.062 Uiso 1 1 calc R U
C14 C 0.2107(2) 0.69047(15) 0.13061(13) 0.0506(5) Uani 1 1 d . .
H14 H 0.219489 0.665676 0.078788 0.061 Uiso 1 1 calc R U
C17 C 0.73862(19) 1.12620(17) 0.18569(13) 0.0517(5) Uani 1 1 d . .
H17 H 0.814448 1.146852 0.216194 0.062 Uiso 1 1 calc R U
C28 C 0.34170(19) 0.46470(15) 0.45093(13) 0.0489(5) Uani 1 1 d . .
H28 H 0.321531 0.396648 0.466780 0.059 Uiso 1 1 calc R U
C4 C 0.6238(2) 0.67483(16) 0.10900(13) 0.0526(5) Uani 1 1 d . .
H4 H 0.686888 0.634361 0.087986 0.063 Uiso 1 1 calc R U
C23 C 0.4462(2) 0.53234(15) 0.11484(13) 0.0548(5) Uani 1 1 d . .
H23A H 0.391676 0.528527 0.063869 0.066 Uiso 1 1 calc R U
H23B H 0.391919 0.521564 0.158033 0.066 Uiso 1 1 calc R U
C13 C 0.0903(2) 0.69043(17) 0.15969(16) 0.0603(6) Uani 1 1 d . .
H13 H 0.018990 0.664166 0.127517 0.072 Uiso 1 1 calc R U
C12 C 0.0762(2) 0.72875(17) 0.23531(16) 0.0592(6) Uani 1 1 d . .
H12 H -0.004270 0.727126 0.254686 0.071 Uiso 1 1 calc R U
C24 C 0.5444(3) 0.44502(19) 0.11754(19) 0.0759(7) Uani 1 1 d . .
H24A H 0.608355 0.461949 0.082068 0.114 Uiso 1 1 calc R U
H24B H 0.502466 0.379940 0.100445 0.114 Uiso 1 1 calc R U
H24C H 0.585014 0.437365 0.171833 0.114 Uiso 1 1 calc R U
O31 O 0.6385(4) 1.0217(4) 0.4753(3) 0.1698(14) Uani 1 1 d G .
H31A H 0.597077 0.981320 0.440799 0.255 Uiso 1 1 d G U
H31B H 0.603367 1.020488 0.519159 0.255 Uiso 1 1 d G U

loop_
_atom_site_aniso_label
_atom_site_aniso_U_11
_atom_site_aniso_U_22
_atom_site_aniso_U_33
_atom_site_aniso_U_23
_atom_site_aniso_U_13
_atom_site_aniso_U_12
N7 0.0522(9) 0.0323(7) 0.0344(7) -0.0021(5) 0.0068(6) -0.0034(6)
C10 0.0451(9) 0.0312(8) 0.0420(9) 0.0012(7) 0.0095(7) -0.0021(7)
N3 0.0544(9) 0.0335(7) 0.0360(7) -0.0013(6) 0.0117(6) -0.0074(6)
C15 0.0408(9) 0.0275(7) 0.0391(8) -0.0016(6) 0.0095(6) 0.0003(6)
C8 0.0490(9) 0.0322(8) 0.0317(8) 0.0023(6) 0.0047(6) -0.0038(7)
C9 0.0472(9) 0.0296(8) 0.0413(9) 0.0048(7) 0.0031(7) -0.0029(7)
C21 0.0565(11) 0.0339(8) 0.0366(9) -0.0063(7) 0.0113(7) -0.0040(7)
O22 0.1000(12) 0.0497(8) 0.0431(8) -0.0093(6) 0.0024(7) -0.0244(8)
C26 0.0529(10) 0.0391(9) 0.0349(9) -0.0043(7) 0.0047(7) 0.0022(7)
C1 0.0481(10) 0.0305(8) 0.0417(9) 0.0065(7) 0.0078(7) -0.0009(7)
C25 0.0424(9) 0.0349(8) 0.0339(8) -0.0016(6) 0.0040(6) -0.0007(7)
C20 0.0483(10) 0.0394(9) 0.0395(9) 0.0009(7) 0.0017(7) -0.0046(7)
C5 0.0648(12) 0.0339(8) 0.0344(9) -0.0017(7) 0.0088(7) 0.0014(8)
C11 0.0527(11) 0.0400(10) 0.0586(12) 0.0143(8) 0.0177(9) 0.0036(8)
C27 0.0593(11) 0.0355(9) 0.0482(10) -0.0055(8) -0.0001(8) 0.0015(8)
C30 0.0552(11) 0.0441(10) 0.0363(9) -0.0039(7) 0.0102(7) -0.0007(8)
C16 0.0451(10) 0.0524(11) 0.0463(10) 0.0091(8) 0.0007(8) -0.0009(8)
C6 0.0549(11) 0.0401(9) 0.0507(11) 0.0024(8) 0.0157(8) -0.0025(8)
C29 0.0543(11) 0.0508(11) 0.0434(10) 0.0063(8) 0.0114(8) -0.0033(9)
C18 0.0565(11) 0.0372(9) 0.0579(12) -0.0034(8) 0.0220(9) -0.0098(8)
C19 0.0657(12) 0.0398(9) 0.0450(10) 0.0087(8) 0.0105(8) -0.0017(9)
C2 0.0788(14) 0.0358(9) 0.0455(10) -0.0034(8) 0.0245(9) -0.0140(9)
C14 0.0601(12) 0.0369(9) 0.0524(11) 0.0054(8) -0.0054(9) -0.0069(8)
C17 0.0410(10) 0.0556(12) 0.0588(12) -0.0062(9) 0.0075(8) -0.0114(8)
C28 0.0506(10) 0.0381(9) 0.0569(11) 0.0060(8) 0.0012(8) -0.0042(8)
C4 0.0648(13) 0.0431(10) 0.0529(11) -0.0028(9) 0.0207(9) 0.0056(9)
C23 0.0755(14) 0.0376(10) 0.0515(11) -0.0082(8) 0.0085(10) -0.0049(9)
C13 0.0487(11) 0.0439(11) 0.0848(16) 0.0176(11) -0.0092(10) -0.0079(9)
C12 0.0469(11) 0.0470(11) 0.0852(16) 0.0240(11) 0.0135(10) 0.0016(9)
C24 0.0973(19) 0.0388(11) 0.0945(19) -0.0020(12) 0.0241(15) 0.0007(12)
O31 0.177(3) 0.141(3) 0.191(4) -0.026(3) 0.021(3) -0.046(3)

loop_
_atom_type_symbol
_atom_type_description
_atom_type_scat_dispersion_real
_atom_type_scat_dispersion_imag
_atom_type_scat_source
C C 0.0033 0.0016 'International Tables Vol C Tables 4.2.6.8 and 6.1.1.4'
H H 0.0000 0.0000 'International Tables Vol C Tables 4.2.6.8 and 6.1.1.4'
O O 0.0106 0.0060 'International Tables Vol C Tables 4.2.6.8 and 6.1.1.4'
N N 0.0061 0.0033 'International Tables Vol C Tables 4.2.6.8 and 6.1.1.4'

loop_
_geom_angle_atom_site_label_1
_geom_angle_atom_site_label_2
_geom_angle_atom_site_label_3
_geom_angle
C8 N7 C5 109.68(15)
C8 N7 C9 122.90(14)
C5 N7 C9 127.35(15)
C8 C10 C15 112.25(13)
C8 C10 C2 110.99(14)
C15 C10 C2 112.24(14)
C21 N3 C1 121.62(14)
C21 N3 C2 117.59(15)
C1 N3 C2 118.90(15)
C20 C15 C16 117.70(16)
C20 C15 C10 119.08(15)
C16 C15 C10 123.21(16)
C6 C8 N7 107.23(15)
C6 C8 C10 133.37(16)
N7 C8 C10 119.40(15)
C14 C9 C1 119.69(18)
C14 C9 N7 121.65(17)
C1 C9 N7 118.66(16)
O22 C21 N3 121.48(16)
O22 C21 C25 120.20(16)
N3 C21 C25 118.24(15)
C27 C26 C25 120.06(17)
C11 C1 C9 119.65(18)
C11 C1 N3 120.38(17)
C9 C1 N3 119.97(16)
C30 C25 C26 119.10(16)
C30 C25 C21 119.58(15)
C26 C25 C21 121.13(15)
C19 C20 C15 121.36(17)
C4 C5 N7 106.46(16)
C4 C5 C23 130.61(18)
N7 C5 C23 122.85(18)
C12 C11 C1 120.3(2)
C26 C27 C28 120.43(17)
C29 C30 C25 120.44(17)
C17 C16 C15 120.99(18)
C8 C6 C4 107.78(17)
C28 C29 C30 120.21(18)
C17 C18 C19 119.61(17)
C18 C19 C20 119.95(18)
N3 C2 C10 111.64(15)
C9 C14 C13 119.6(2)
C18 C17 C16 120.38(19)
C29 C28 C27 119.75(18)
C5 C4 C6 108.84(17)
C5 C23 C24 113.3(2)
C12 C13 C14 120.5(2)
C13 C12 C11 120.12(19)

loop_
_geom_bond_atom_site_label_1
_geom_bond_atom_site_label_2
_geom_bond_distance
N7 C8 1.387(2)
N7 C5 1.388(2)
N7 C9 1.413(2)
C10 C8 1.496(2)
C10 C15 1.516(2)
C10 C2 1.534(3)
N3 C21 1.363(2)
N3 C1 1.435(2)
N3 C2 1.469(2)
C15 C20 1.384(2)
C15 C16 1.386(3)
C8 C6 1.357(3)
C9 C14 1.386(3)
C9 C1 1.396(3)
C21 O22 1.234(2)
C21 C25 1.484(2)
C26 C27 1.375(3)
C26 C25 1.389(2)
C1 C11 1.386(3)
C25 C30 1.383(2)
C20 C19 1.383(3)
C5 C4 1.359(3)
C5 C23 1.493(3)
C11 C12 1.379(3)
C27 C28 1.381(3)
C30 C29 1.379(3)
C16 C17 1.382(3)
C6 C4 1.416(3)
C29 C28 1.371(3)
C18 C17 1.371(3)
C18 C19 1.373(3)
C14 C13 1.392(3)
C23 C24 1.502(3)
C13 C12 1.369(4)
